data_4106895
loop_
_publ_author_name
'Matthew P. Blake'
'Nikolas Kaltsoyannis'
'Philip Mountford'

_publ_contact_author
;
 Prof P. Mountford           
 Chemistry Research Laboratory
 Mansfield Road
 Oxford
 OX1 3TA
 UK
;
_publ_contact_author_email Philip.Mountford@chem.ox.ac.uk
_publ_contact_author_fax '+44 1865 285141'
_publ_contact_author_phone '+44 1865 285140'
_publ_section_title
;
 Heterobimetallic Complexes Containing Ca-Fe or Yb-Fe Bonds: Synthesis and
 Molecular and Electronic Structures of [M{CpFe(CO)2}2(THF)3]2 (M = Ca or
 Yb)
;
_journal_name_full 'Journal of the American Chemical Society'
_journal_page_first 15358
_journal_page_last 15361
_journal_paper_doi 10.1021/ja207487j
_journal_volume 133
_journal_year 2011
_chemical_formula_moiety 'C52 H68 Fe4 O14 Yb2, 1.5 (C4 H8 O1)'
_chemical_formula_sum 'C58 H80 Fe4 O15.5 Yb2'
_chemical_formula_weight 1594.73
_chemical_name_systematic
;
YbFp2(THF)3
;
_space_group_IT_number 2
_symmetry_cell_setting triclinic
_symmetry_space_group_name_Hall '-P 1'
_symmetry_space_group_name_H-M 'P -1'
_atom_sites_solution_hydrogens geom
_atom_sites_solution_primary direct
_atom_sites_solution_secondary difmap
_cell_angle_alpha 106.9250(6)
_cell_angle_beta 102.6480(5)
_cell_angle_gamma 99.4417(6)
_cell_formula_units_Z 1
_cell_length_a 10.17420(10)
_cell_length_b 11.04280(10)
_cell_length_c 15.7031(2)
_cell_measurement_reflns_used 6727
_cell_measurement_temperature 150
_cell_measurement_theta_max 27
_cell_measurement_theta_min 5
_cell_volume 1597.11(3)
_computing_cell_refinement 'DENZO/SCALEPACK (Otwinowski & Minor, 1997)'
_computing_data_collection 'COLLECT (Nonius, 2001).'
_computing_data_reduction 'DENZO/SCALEPACK (Otwinowski & Minor, 1997)'
_computing_molecular_graphics 'CAMERON (Watkin et al., 1996)'
_computing_publication_material 'CRYSTALS (Betteridge et al., 2003)'
_computing_structure_refinement 'CRYSTALS (Betteridge et al., 2003)'
_computing_structure_solution 'SIR92 (Altomare et al., 1994)'
_diffrn_ambient_temperature 150
_diffrn_measured_fraction_theta_full 0.992
_diffrn_measured_fraction_theta_max 0.992
_diffrn_measurement_device Area
_diffrn_measurement_device_type 'Nonius KappaCCD'
_diffrn_measurement_method \w
_diffrn_radiation_monochromator graphite
_diffrn_radiation_type 'Mo K\a'
_diffrn_radiation_wavelength 0.71073
_diffrn_reflns_av_R_equivalents 0.019
_diffrn_reflns_limit_h_max 13
_diffrn_reflns_limit_h_min -13
_diffrn_reflns_limit_k_max 14
_diffrn_reflns_limit_k_min -12
_diffrn_reflns_limit_l_max 20
_diffrn_reflns_limit_l_min -19
_diffrn_reflns_number 12770
_diffrn_reflns_theta_full 26.904
_diffrn_reflns_theta_max 27.453
_diffrn_reflns_theta_min 5.100
_diffrn_standards_number 0
_exptl_absorpt_coefficient_mu 3.843
_exptl_absorpt_correction_T_max 0.68
_exptl_absorpt_correction_T_min 0.46
_exptl_absorpt_correction_type multi-scan
_exptl_absorpt_process_details 'DENZO/SCALEPACK (Otwinowski & Minor, 1997)'
_exptl_crystal_colour red
_exptl_crystal_density_diffrn 1.658
_exptl_crystal_description plate
_exptl_crystal_F_000 796
_exptl_crystal_size_max 0.200
_exptl_crystal_size_mid 0.200
_exptl_crystal_size_min 0.100
_refine_diff_density_max 1.34
_refine_diff_density_min -0.83
_refine_ls_extinction_coef 63(5)
_refine_ls_extinction_method 'Larson (1970), Equation 22'
_refine_ls_goodness_of_fit_ref 1.0766
_refine_ls_hydrogen_treatment constr
_refine_ls_matrix_type full
_refine_ls_number_parameters 371
_refine_ls_number_reflns 6715
_refine_ls_number_restraints 0
_refine_ls_R_factor_all 0.0278
_refine_ls_R_factor_gt 0.0254
_refine_ls_shift/su_max 0.0015538
_refine_ls_shift/su_mean 0.0000250
_refine_ls_structure_factor_coef F
_refine_ls_weighting_details
;
 Method, part 1, Chebychev polynomial, (Watkin, 1994, Prince, 1982) 
 [weight] = 1.0/[A~0~*T~0~(x)+A~1~*T~1~(x) ... +A~n-1~]*T~n-1~(x)] 
 where A~i~ are the Chebychev coefficients listed below and x= Fcalc/Fmax 
 Method = Robust Weighting (Prince, 1982) 
 W = [weight] * [1-(deltaF/6*sigmaF)^2^]^2^ 
 A~i~ are: 
 0.894 -0.251 0.578 -0.117 0.119 
;
_refine_ls_weighting_scheme calc
_refine_ls_wR_factor_all 0.0277
_refine_ls_wR_factor_gt 0.0266
_refine_ls_wR_factor_ref 0.0264
_reflns_limit_h_max 12
_reflns_limit_h_min -13
_reflns_limit_k_max 13
_reflns_limit_k_min -14
_reflns_limit_l_max 20
_reflns_limit_l_min 0
_reflns_number_gt 6828
_reflns_number_total 7241
_reflns_threshold_expression I>2.0\s(I)
_oxford_diffrn_Wilson_B_factor 1.69
_oxford_diffrn_Wilson_scale 4.60
_oxford_refine_ls_r_factor_ref 0.0249
_oxford_refine_ls_scale 0.4803(5)
_oxford_reflns_number_all 7241
_oxford_reflns_threshold_expression_ref I>3.0\s(I)
_cod_data_source_file ja207487j_si_001_4.cif
_cod_data_source_block COMPOUND_2_Yb
_cod_original_sg_symbol_H-M 'P -1 '
_cod_original_formula_sum 'C58 H80 Fe4 O15.50 Yb2'
_cod_database_code 4106895

loop_
_symmetry_equiv_pos_as_xyz
x,y,z
-x,-y,-z

loop_
_atom_site_label
_atom_site_type_symbol
_atom_site_fract_x
_atom_site_fract_y
_atom_site_fract_z
_atom_site_U_iso_or_equiv
_atom_site_occupancy
_atom_site_adp_type
_atom_site_refinement_flags_posn
Yb1 Yb -0.100623(11) 0.596192(10) 0.360643(8) 0.0209 1.0000 Uani .
Fe1 Fe 0.18810(4) 0.74137(3) 0.47696(3) 0.0221 1.0000 Uani .
Fe2 Fe -0.18905(4) 0.84505(4) 0.13597(3) 0.0289 1.0000 Uani .
O1 O 0.1107(2) 0.5901(2) 0.58871(16) 0.0345 1.0000 Uani .
O2 O 0.2734(3) 0.5274(3) 0.3637(2) 0.0533 1.0000 Uani .
O3 O -0.1759(3) 0.7372(2) 0.28373(16) 0.0420 1.0000 Uani .
O4 O -0.3033(4) 0.5798(3) 0.0103(2) 0.0750 1.0000 Uani .
O5 O -0.3308(2) 0.4572(2) 0.26666(15) 0.0386 1.0000 Uani .
O6 O -0.2201(2) 0.6934(2) 0.46900(14) 0.0319 1.0000 Uani .
O7 O -0.0353(2) 0.4876(2) 0.22617(15) 0.0333 1.0000 Uani .
O8 O 0.3949(6) 0.7399(5) 0.1190(4) 0.0879 0.7500 Uani .
C1 C 0.1401(3) 0.6527(3) 0.5421(2) 0.0267 1.0000 Uani .
C2 C 0.2355(3) 0.6116(3) 0.4079(2) 0.0334 1.0000 Uani .
C3 C 0.1831(3) 0.9294(3) 0.5542(2) 0.0310 1.0000 Uani .
C4 C 0.0916(3) 0.8918(3) 0.4633(2) 0.0310 1.0000 Uani .
C5 C 0.1714(4) 0.8698(3) 0.4004(2) 0.0351 1.0000 Uani .
C6 C 0.3126(3) 0.8928(3) 0.4526(3) 0.0385 1.0000 Uani .
C7 C 0.3203(3) 0.9302(3) 0.5468(2) 0.0358 1.0000 Uani .
C8 C -0.1805(3) 0.7851(3) 0.2239(2) 0.0314 1.0000 Uani .
C9 C -0.2570(4) 0.6878(3) 0.0602(3) 0.0458 1.0000 Uani .
C10 C -0.2729(5) 0.9860(4) 0.0904(3) 0.0510 1.0000 Uani .
C11 C -0.1805(4) 0.9432(4) 0.0405(2) 0.0462 1.0000 Uani .
C12 C -0.0474(4) 0.9714(4) 0.1012(3) 0.0520 1.0000 Uani .
C13 C -0.0573(5) 1.0312(4) 0.1911(3) 0.0614 1.0000 Uani .
C14 C -0.1967(6) 1.0409(4) 0.1845(3) 0.0624 1.0000 Uani .
C15 C -0.4263(4) 0.3685(5) 0.2901(3) 0.0632 1.0000 Uani .
C16 C -0.5226(8) 0.2782(7) 0.2041(4) 0.1150 1.0000 Uani .
C17 C -0.4652(6) 0.2952(5) 0.1283(3) 0.0725 1.0000 Uani .
C18 C -0.3856(4) 0.4365(4) 0.1693(2) 0.0477 1.0000 Uani .
C19 C -0.1634(3) 0.7446(5) 0.5688(2) 0.0484 1.0000 Uani .
C20 C -0.2807(4) 0.7746(4) 0.6093(2) 0.0423 1.0000 Uani .
C21 C -0.4084(4) 0.7058(4) 0.5282(3) 0.0508 1.0000 Uani .
C22 C -0.3582(3) 0.7162(4) 0.4469(2) 0.0402 1.0000 Uani .
C23 C 0.0343(4) 0.5453(4) 0.1712(3) 0.0445 1.0000 Uani .
C24 C 0.0328(9) 0.4329(5) 0.0914(4) 0.1003 1.0000 Uani .
C25 C 0.0374(7) 0.3244(5) 0.1285(4) 0.0800 1.0000 Uani .
C26 C -0.0379(4) 0.3498(3) 0.1992(3) 0.0467 1.0000 Uani .
C27 C 0.4406(6) 0.7802(10) 0.2238(6) 0.0901 0.7500 Uani .
C28 C 0.3913(6) 0.8915(9) 0.2584(3) 0.0869 0.7500 Uani .
C29 C 0.3026(11) 0.9065(8) 0.1922(6) 0.0903 0.7500 Uani .
C30 C 0.3260(12) 0.8456(9) 0.1064(5) 0.0996 0.7500 Uani .
H31 H 0.1563 0.9511 0.6105 0.0425 1.0000 Uiso R
H41 H -0.0057 0.8852 0.4477 0.0426 1.0000 Uiso R
H51 H 0.1395 0.8458 0.3346 0.0450 1.0000 Uiso R
H61 H 0.3900 0.8867 0.4278 0.0504 1.0000 Uiso R
H71 H 0.4016 0.9538 0.5973 0.0443 1.0000 Uiso R
H101 H -0.3686 0.9786 0.0642 0.0619 1.0000 Uiso R
H111 H -0.2023 0.9026 -0.0251 0.0574 1.0000 Uiso R
H121 H 0.0353 0.9566 0.0854 0.0685 1.0000 Uiso R
H131 H 0.0163 1.0632 0.2470 0.0711 1.0000 Uiso R
H141 H -0.2332 1.0785 0.2345 0.0723 1.0000 Uiso R
H151 H -0.4735 0.4177 0.3285 0.0738 1.0000 Uiso R
H152 H -0.3782 0.3210 0.3224 0.0738 1.0000 Uiso R
H161 H -0.6095 0.3012 0.1966 0.1018 1.0000 Uiso R
H162 H -0.5354 0.1911 0.2042 0.1018 1.0000 Uiso R
H171 H -0.5354 0.2801 0.0728 0.0897 1.0000 Uiso R
H172 H -0.4068 0.2369 0.1162 0.0897 1.0000 Uiso R
H181 H -0.4432 0.4935 0.1592 0.0620 1.0000 Uiso R
H182 H -0.3113 0.4483 0.1420 0.0620 1.0000 Uiso R
H191 H -0.0873 0.8185 0.5878 0.0621 1.0000 Uiso R
H192 H -0.1332 0.6776 0.5885 0.0621 1.0000 Uiso R
H201 H -0.2675 0.8666 0.6320 0.0574 1.0000 Uiso R
H202 H -0.2861 0.7410 0.6584 0.0574 1.0000 Uiso R
H211 H -0.4780 0.7530 0.5344 0.0692 1.0000 Uiso R
H212 H -0.4447 0.6179 0.5224 0.0692 1.0000 Uiso R
H221 H -0.3504 0.8006 0.4418 0.0515 1.0000 Uiso R
H222 H -0.4175 0.6529 0.3906 0.0515 1.0000 Uiso R
H231 H -0.0136 0.6045 0.1526 0.0544 1.0000 Uiso R
H232 H 0.1281 0.5896 0.2042 0.0544 1.0000 Uiso R
H241 H 0.1072 0.4508 0.0653 0.0931 1.0000 Uiso R
H242 H -0.0532 0.4110 0.0451 0.0931 1.0000 Uiso R
H251 H 0.1321 0.3290 0.1553 0.0864 1.0000 Uiso R
H252 H -0.0044 0.2414 0.0819 0.0864 1.0000 Uiso R
H261 H 0.0070 0.3293 0.2512 0.0613 1.0000 Uiso R
H262 H -0.1311 0.2987 0.1745 0.0613 1.0000 Uiso R
H271 H 0.5390 0.8019 0.2462 0.0981 0.7500 Uiso R
H272 H 0.4029 0.7115 0.2431 0.0981 0.7500 Uiso R
H281 H 0.4673 0.9661 0.2880 0.0972 0.7500 Uiso R
H282 H 0.3442 0.8782 0.3021 0.0972 0.7500 Uiso R
H291 H 0.3180 0.9978 0.2037 0.1138 0.7500 Uiso R
H292 H 0.2100 0.8725 0.1911 0.1138 0.7500 Uiso R
H301 H 0.3845 0.9058 0.0899 0.1133 0.7500 Uiso R
H302 H 0.2395 0.8104 0.0597 0.1133 0.7500 Uiso R

loop_
_atom_site_aniso_label
_atom_site_aniso_U_11
_atom_site_aniso_U_22
_atom_site_aniso_U_33
_atom_site_aniso_U_23
_atom_site_aniso_U_13
_atom_site_aniso_U_12
Yb1 0.02198(7) 0.02054(7) 0.02319(7) 0.01095(4) 0.00791(4) 0.00492(4)
Fe1 0.01915(17) 0.01861(17) 0.03181(19) 0.01212(15) 0.00857(14) 0.00470(13)
Fe2 0.0361(2) 0.02530(19) 0.0278(2) 0.01352(16) 0.00892(16) 0.00596(16)
O1 0.0354(11) 0.0324(11) 0.0420(12) 0.0239(9) 0.0088(9) 0.0071(9)
O2 0.0457(14) 0.0435(14) 0.0681(18) 0.0061(13) 0.0185(13) 0.0242(12)
O3 0.0587(15) 0.0318(11) 0.0381(12) 0.0218(10) 0.0058(11) 0.0106(10)
O4 0.114(3) 0.0322(14) 0.0608(19) -0.0010(13) 0.0275(19) -0.0020(16)
O5 0.0381(12) 0.0407(12) 0.0316(11) 0.0160(9) 0.0048(9) -0.0051(9)
O6 0.0258(10) 0.0438(12) 0.0281(10) 0.0104(9) 0.0091(8) 0.0147(9)
O7 0.0443(12) 0.0265(10) 0.0352(11) 0.0104(8) 0.0217(9) 0.0104(9)
O8 0.086(3) 0.066(3) 0.093(4) 0.001(3) 0.018(3) 0.025(3)
C1 0.0226(12) 0.0226(12) 0.0352(14) 0.0116(11) 0.0057(10) 0.0061(10)
C2 0.0288(14) 0.0271(14) 0.0451(17) 0.0125(12) 0.0103(12) 0.0090(11)
C3 0.0366(15) 0.0200(12) 0.0365(15) 0.0086(11) 0.0112(12) 0.0076(11)
C4 0.0318(14) 0.0224(12) 0.0421(16) 0.0140(12) 0.0095(12) 0.0113(11)
C5 0.0511(18) 0.0222(13) 0.0371(15) 0.0163(12) 0.0146(14) 0.0080(12)
C6 0.0365(16) 0.0282(14) 0.059(2) 0.0212(14) 0.0243(15) 0.0039(12)
C7 0.0279(14) 0.0247(13) 0.0499(18) 0.0138(13) 0.0058(13) -0.0019(11)
C8 0.0329(14) 0.0250(13) 0.0364(15) 0.0118(12) 0.0070(12) 0.0086(11)
C9 0.063(2) 0.0363(17) 0.0416(18) 0.0167(15) 0.0190(16) 0.0082(16)
C10 0.064(2) 0.0431(19) 0.059(2) 0.0346(18) 0.0170(19) 0.0187(17)
C11 0.066(2) 0.0410(18) 0.0347(16) 0.0228(14) 0.0124(16) 0.0040(16)
C12 0.051(2) 0.050(2) 0.058(2) 0.0310(18) 0.0157(17) -0.0035(16)
C13 0.085(3) 0.0318(18) 0.045(2) 0.0165(16) -0.009(2) -0.0139(19)
C14 0.123(4) 0.0293(17) 0.051(2) 0.0215(16) 0.039(3) 0.028(2)
C15 0.049(2) 0.074(3) 0.053(2) 0.031(2) 0.0025(18) -0.023(2)
C16 0.107(5) 0.107(5) 0.083(4) 0.012(4) 0.026(4) -0.063(4)
C17 0.068(3) 0.067(3) 0.050(2) 0.004(2) -0.005(2) -0.011(2)
C18 0.0482(19) 0.054(2) 0.0350(17) 0.0225(15) -0.0025(14) 0.0040(16)
C19 0.0292(15) 0.084(3) 0.0287(15) 0.0149(17) 0.0085(12) 0.0134(16)
C20 0.0407(17) 0.052(2) 0.0386(17) 0.0128(15) 0.0197(14) 0.0175(15)
C21 0.0289(16) 0.068(2) 0.060(2) 0.0205(19) 0.0178(15) 0.0170(16)
C22 0.0296(15) 0.0505(19) 0.0425(17) 0.0169(15) 0.0057(13) 0.0189(14)
C23 0.058(2) 0.0436(18) 0.052(2) 0.0283(16) 0.0325(17) 0.0198(16)
C24 0.189(7) 0.067(3) 0.084(4) 0.030(3) 0.101(5) 0.042(4)
C25 0.136(5) 0.055(3) 0.079(3) 0.023(2) 0.069(4) 0.048(3)
C26 0.064(2) 0.0286(16) 0.052(2) 0.0131(14) 0.0253(18) 0.0115(15)
C27 0.040(3) 0.167(8) 0.094(5) 0.096(6) 0.010(3) 0.025(4)
C28 0.046(3) 0.171(8) 0.018(2) -0.013(3) 0.003(2) 0.050(4)
C29 0.128(7) 0.065(4) 0.093(6) 0.016(4) 0.061(5) 0.045(5)
C30 0.163(9) 0.116(7) 0.052(4) 0.038(4) 0.037(5) 0.094(7)

loop_
_atom_type_symbol
_atom_type_scat_dispersion_real
_atom_type_scat_dispersion_imag
_atom_type_scat_Cromer_Mann_a1
_atom_type_scat_Cromer_Mann_b1
_atom_type_scat_Cromer_Mann_a2
_atom_type_scat_Cromer_Mann_b2
_atom_type_scat_Cromer_Mann_a3
_atom_type_scat_Cromer_Mann_b3
_atom_type_scat_Cromer_Mann_a4
_atom_type_scat_Cromer_Mann_b4
_atom_type_scat_Cromer_Mann_c
_atom_type_scat_source
Fe 0.3463 0.8444 11.7695 4.7611 7.3573 0.3072 3.5222 15.3535 2.3045 76.8805 1.0369 'International Tables Vol C 4.2.6.8 and 6.1.1.4'
Yb -0.3850 5.5486 28.6641 1.9889 15.4345 0.2571 15.3087 10.6647 2.9896 100.4170 7.5667 'International Tables Vol C 4.2.6.8 and 6.1.1.4'
C 0.0033 0.0016 2.3100 20.8439 1.0200 10.2075 1.5886 0.5687 0.8650 51.6512 0.2156 'International Tables Vol C 4.2.6.8 and 6.1.1.4'
O 0.0106 0.0060 3.0485 13.2771 2.2868 5.7011 1.5463 0.3239 0.8670 32.9089 0.2508 'International Tables Vol C 4.2.6.8 and 6.1.1.4'
H 0.0000 0.0000 0.4930 10.5109 0.3229 26.1257 0.1402 3.1424 0.0408 57.7998 0.0030 'International Tables Vol C 4.2.6.8 and 6.1.1.4'

loop_
_geom_angle_atom_site_label_1
_geom_angle_site_symmetry_1
_geom_angle_atom_site_label_2
_geom_angle_atom_site_label_3
_geom_angle
_geom_angle_publ_flag
O1 2_566 Yb1 Fe1 96.99(5) yes
O1 2_566 Yb1 O3 159.02(8) yes
Fe1 . Yb1 O3 103.89(6) yes
O1 2_566 Yb1 O5 77.74(7) yes
Fe1 . Yb1 O5 174.26(6) yes
O3 . Yb1 O5 81.48(8) yes
O1 2_566 Yb1 O6 91.02(8) yes
Fe1 . Yb1 O6 97.29(5) yes
O3 . Yb1 O6 84.30(8) yes
O5 . Yb1 O6 85.17(8) yes
O1 2_566 Yb1 O7 92.24(7) yes
Fe1 . Yb1 O7 95.68(5) yes
O3 . Yb1 O7 87.87(8) yes
O5 . Yb1 O7 82.36(8) yes
O6 . Yb1 O7 166.13(7) yes
Yb1 . Fe1 C1 79.15(9) yes
Yb1 . Fe1 C2 84.20(10) yes
C1 . Fe1 C2 91.66(14) yes
Yb1 . Fe1 C3 108.42(8) yes
C1 . Fe1 C3 101.99(13) yes
C2 . Fe1 C3 162.81(13) yes
Yb1 . Fe1 C4 77.05(8) yes
C1 . Fe1 C4 119.32(13) yes
C2 . Fe1 C4 139.12(14) yes
C3 . Fe1 C4 39.66(12) yes
Yb1 . Fe1 C5 86.27(9) yes
C1 . Fe1 C5 156.90(13) yes
C2 . Fe1 C5 104.69(14) yes
C3 . Fe1 C5 65.69(12) yes
C4 . Fe1 C5 38.88(12) yes
Yb1 . Fe1 C6 124.79(10) yes
C1 . Fe1 C6 154.90(14) yes
C2 . Fe1 C6 97.80(14) yes
C3 . Fe1 C6 65.55(12) yes
C4 . Fe1 C6 65.91(12) yes
Yb1 . Fe1 C7 143.49(9) yes
C1 . Fe1 C7 118.00(13) yes
C2 . Fe1 C7 124.14(13) yes
C3 . Fe1 C7 39.62(12) yes
C4 . Fe1 C7 66.44(12) yes
C5 . Fe1 C6 39.58(13) yes
C5 . Fe1 C7 65.85(13) yes
C6 . Fe1 C7 38.65(14) yes
C8 . Fe2 C9 88.07(15) yes
C8 . Fe2 C10 139.09(16) yes
C9 . Fe2 C10 114.04(18) yes
C8 . Fe2 C11 172.04(14) yes
C9 . Fe2 C11 99.56(16) yes
C10 . Fe2 C11 38.92(16) yes
C8 . Fe2 C12 134.74(15) yes
C9 . Fe2 C12 118.00(17) yes
C10 . Fe2 C12 65.90(17) yes
C11 . Fe2 C12 38.90(16) yes
C8 . Fe2 C13 106.79(15) yes
C9 . Fe2 C13 156.7(2) yes
C10 . Fe2 C13 65.99(18) yes
C11 . Fe2 C13 65.25(15) yes
C12 . Fe2 C13 39.26(18) yes
C8 . Fe2 C14 108.79(15) yes
C9 . Fe2 C14 151.3(2) yes
C10 . Fe2 C14 38.99(17) yes
C11 . Fe2 C14 65.23(15) yes
C12 . Fe2 C14 66.24(19) yes
C13 . Fe2 C14 39.9(2) yes
Yb1 2_566 O1 C1 154.3(2) yes
Yb1 . O3 C8 152.7(2) yes
Yb1 . O5 C15 129.0(2) yes
Yb1 . O5 C18 123.24(19) yes
C15 . O5 C18 107.1(3) yes
Yb1 . O6 C19 125.38(18) yes
Yb1 . O6 C22 126.91(18) yes
C19 . O6 C22 107.7(2) yes
Yb1 . O7 C23 128.17(19) yes
Yb1 . O7 C26 121.78(19) yes
C23 . O7 C26 109.1(2) yes
C27 . O8 C30 101.0(5) yes
O1 . C1 Fe1 177.9(2) yes
O2 . C2 Fe1 177.0(3) yes
Fe1 . C3 C4 70.55(16) yes
Fe1 . C3 C7 70.93(17) yes
C4 . C3 C7 108.3(3) yes
Fe1 . C3 H31 124.8 no
C4 . C3 H31 125.4 no
C7 . C3 H31 126.3 no
Fe1 . C4 C3 69.80(16) yes
Fe1 . C4 C5 71.00(16) yes
C3 . C4 C5 107.7(3) yes
Fe1 . C4 H41 126.0 no
C3 . C4 H41 126.4 no
C5 . C4 H41 125.9 no
Fe1 . C5 C4 70.12(16) yes
Fe1 . C5 C6 69.91(17) yes
C4 . C5 C6 107.8(3) yes
Fe1 . C5 H51 126.5 no
C4 . C5 H51 127.1 no
C6 . C5 H51 125.0 no
Fe1 . C6 C5 70.51(16) yes
Fe1 . C6 C7 70.91(17) yes
C5 . C6 C7 108.8(3) yes
Fe1 . C6 H61 126.1 no
C5 . C6 H61 126.1 no
C7 . C6 H61 125.1 no
Fe1 . C7 C3 69.45(16) yes
Fe1 . C7 C6 70.44(17) yes
C3 . C7 C6 107.3(3) yes
Fe1 . C7 H71 126.4 no
C3 . C7 H71 125.7 no
C6 . C7 H71 126.9 no
O3 . C8 Fe2 177.2(3) yes
O4 . C9 Fe2 178.5(3) yes
Fe2 . C10 C11 69.9(2) yes
Fe2 . C10 C14 69.6(2) yes
C11 . C10 C14 107.1(4) yes
Fe2 . C10 H101 125.7 no
C11 . C10 H101 125.5 no
C14 . C10 H101 127.5 no
Fe2 . C11 C10 71.22(19) yes
Fe2 . C11 C12 71.0(2) yes
C10 . C11 C12 110.0(4) yes
Fe2 . C11 H111 125.4 no
C10 . C11 H111 126.3 no
C12 . C11 H111 123.6 no
Fe2 . C12 C11 70.1(2) yes
Fe2 . C12 C13 69.2(2) yes
C11 . C12 C13 106.6(4) yes
Fe2 . C12 H121 127.4 no
C11 . C12 H121 127.4 no
C13 . C12 H121 125.9 no
Fe2 . C13 C12 71.5(2) yes
Fe2 . C13 C14 70.6(2) yes
C12 . C13 C14 108.5(4) yes
Fe2 . C13 H131 125.5 no
C12 . C13 H131 126.5 no
C14 . C13 H131 124.9 no
Fe2 . C14 C13 69.5(2) yes
Fe2 . C14 C10 71.4(2) yes
C13 . C14 C10 107.8(4) yes
Fe2 . C14 H141 125.1 no
C13 . C14 H141 126.9 no
C10 . C14 H141 125.4 no
O5 . C15 C16 107.5(4) yes
O5 . C15 H151 108.9 no
C16 . C15 H151 111.2 no
O5 . C15 H152 110.9 no
C16 . C15 H152 109.1 no
H151 . C15 H152 109.2 no
C15 . C16 C17 106.8(4) yes
C15 . C16 H161 109.0 no
C17 . C16 H161 108.5 no
C15 . C16 H162 111.0 no
C17 . C16 H162 112.1 no
H161 . C16 H162 109.4 no
C16 . C17 C18 101.9(4) yes
C16 . C17 H171 112.7 no
C18 . C17 H171 110.9 no
C16 . C17 H172 109.2 no
C18 . C17 H172 112.7 no
H171 . C17 H172 109.3 no
C17 . C18 O5 104.1(3) yes
C17 . C18 H181 112.0 no
O5 . C18 H181 112.1 no
C17 . C18 H182 108.9 no
O5 . C18 H182 110.2 no
H181 . C18 H182 109.4 no
O6 . C19 C20 107.3(3) yes
O6 . C19 H191 111.4 no
C20 . C19 H191 112.8 no
O6 . C19 H192 108.1 no
C20 . C19 H192 107.5 no
H191 . C19 H192 109.5 no
C19 . C20 C21 103.2(3) yes
C19 . C20 H201 108.1 no
C21 . C20 H201 113.6 no
C19 . C20 H202 113.1 no
C21 . C20 H202 109.4 no
H201 . C20 H202 109.3 no
C20 . C21 C22 102.9(3) yes
C20 . C21 H211 109.0 no
C22 . C21 H211 109.5 no
C20 . C21 H212 113.5 no
C22 . C21 H212 112.5 no
H211 . C21 H212 109.3 no
C21 . C22 O6 103.0(3) yes
C21 . C22 H221 112.7 no
O6 . C22 H221 108.7 no
C21 . C22 H222 110.9 no
O6 . C22 H222 112.0 no
H221 . C22 H222 109.4 no
O7 . C23 C24 104.6(3) yes
O7 . C23 H231 110.0 no
C24 . C23 H231 112.4 no
O7 . C23 H232 111.8 no
C24 . C23 H232 108.5 no
H231 . C23 H232 109.4 no
C23 . C24 C25 104.5(4) yes
C23 . C24 H241 112.5 no
C25 . C24 H241 113.4 no
C23 . C24 H242 108.8 no
C25 . C24 H242 108.2 no
H241 . C24 H242 109.3 no
C24 . C25 C26 104.6(4) yes
C24 . C25 H251 107.8 no
C26 . C25 H251 111.4 no
C24 . C25 H252 112.5 no
C26 . C25 H252 111.1 no
H251 . C25 H252 109.4 no
C25 . C26 O7 106.5(3) yes
C25 . C26 H261 109.9 no
O7 . C26 H261 110.4 no
C25 . C26 H262 110.6 no
O7 . C26 H262 110.2 no
H261 . C26 H262 109.2 no
O8 . C27 C28 106.8(5) yes
O8 . C27 H271 110.4 no
C28 . C27 H271 109.3 no
O8 . C27 H272 110.3 no
C28 . C27 H272 110.5 no
H271 . C27 H272 109.5 no
C27 . C28 C29 110.2(5) yes
C27 . C28 H281 109.7 no
C29 . C28 H281 111.6 no
C27 . C28 H282 108.6 no
C29 . C28 H282 107.3 no
H281 . C28 H282 109.5 no
C28 . C29 C30 109.9(7) yes
C28 . C29 H291 106.6 no
C30 . C29 H291 109.1 no
C28 . C29 H292 111.3 no
C30 . C29 H292 110.3 no
H291 . C29 H292 109.5 no
O8 . C30 C29 106.1(6) yes
O8 . C30 H301 110.0 no
C29 . C30 H301 111.1 no
O8 . C30 H302 111.0 no
C29 . C30 H302 109.2 no
H301 . C30 H302 109.5 no

loop_
_geom_bond_atom_site_label_1
_geom_bond_atom_site_label_2
_geom_bond_site_symmetry_2
_geom_bond_distance
_geom_bond_publ_flag
Yb1 O1 2_566 2.4069(19) yes
Yb1 Fe1 . 2.9892(4) yes
Yb1 O3 . 2.356(2) yes
Yb1 O5 . 2.451(2) yes
Yb1 O6 . 2.408(2) yes
Yb1 O7 . 2.396(2) yes
Fe1 C1 . 1.699(3) yes
Fe1 C2 . 1.735(3) yes
Fe1 C3 . 2.093(3) yes
Fe1 C4 . 2.103(3) yes
Fe1 C5 . 2.114(3) yes
Fe1 C6 . 2.106(3) yes
Fe1 C7 . 2.112(3) yes
Fe2 C8 . 1.689(3) yes
Fe2 C9 . 1.718(4) yes
Fe2 C10 . 2.116(3) yes
Fe2 C11 . 2.099(3) yes
Fe2 C12 . 2.109(3) yes
Fe2 C13 . 2.079(4) yes
Fe2 C14 . 2.094(4) yes
O1 C1 . 1.195(3) yes
O2 C2 . 1.164(4) yes
O3 C8 . 1.201(4) yes
O4 C9 . 1.171(5) yes
O5 C15 . 1.447(4) yes
O5 C18 . 1.442(4) yes
O6 C19 . 1.446(4) yes
O6 C22 . 1.452(3) yes
O7 C23 . 1.446(4) yes
O7 C26 . 1.450(4) yes
O8 C27 . 1.514(9) yes
O8 C30 . 1.495(9) yes
C3 C4 . 1.423(4) yes
C3 C7 . 1.425(4) yes
C3 H31 . 0.957 no
C4 C5 . 1.404(4) yes
C4 H41 . 0.951 no
C5 C6 . 1.429(5) yes
C5 H51 . 0.953 no
C6 C7 . 1.396(5) yes
C6 H61 . 0.955 no
C7 H71 . 0.949 no
C10 C11 . 1.404(6) yes
C10 C14 . 1.405(6) yes
C10 H101 . 0.950 no
C11 C12 . 1.401(6) yes
C11 H111 . 0.954 no
C12 C13 . 1.407(6) yes
C12 H121 . 0.954 no
C13 C14 . 1.423(7) yes
C13 H131 . 0.950 no
C14 H141 . 0.956 no
C15 C16 . 1.447(7) yes
C15 H151 . 0.954 no
C15 H152 . 0.950 no
C16 C17 . 1.480(8) yes
C16 H161 . 0.951 no
C16 H162 . 0.950 no
C17 C18 . 1.510(6) yes
C17 H171 . 0.950 no
C17 H172 . 0.951 no
C18 H181 . 0.950 no
C18 H182 . 0.956 no
C19 C20 . 1.509(4) yes
C19 H191 . 0.951 no
C19 H192 . 0.950 no
C20 C21 . 1.508(5) yes
C20 H201 . 0.950 no
C20 H202 . 0.955 no
C21 C22 . 1.501(5) yes
C21 H211 . 0.951 no
C21 H212 . 0.951 no
C22 H221 . 0.951 no
C22 H222 . 0.950 no
C23 C24 . 1.480(6) yes
C23 H231 . 0.950 no
C23 H232 . 0.950 no
C24 C25 . 1.480(8) yes
C24 H241 . 0.956 no
C24 H242 . 0.949 no
C25 C26 . 1.469(6) yes
C25 H251 . 0.950 no
C25 H252 . 0.950 no
C26 H261 . 0.952 no
C26 H262 . 0.950 no
C27 C28 . 1.411(12) yes
C27 H271 . 0.950 no
C27 H272 . 0.950 no
C28 C29 . 1.288(11) yes
C28 H281 . 0.950 no
C28 H282 . 0.950 no
C29 C30 . 1.411(10) yes
C29 H291 . 0.950 no
C29 H292 . 0.950 no
C30 H301 . 0.950 no
C30 H302 . 0.950 no
